data_8100668
loop_
_publ_author_name
'Kniep, R\"udiger'
'Koch, Dunja'
'Hartmann, Thomas'

_publ_section_title
;
Crystal structure of potassium aluminum catena-(monohydrogenmonoborate)-
bis(monophosphate), KAl[BP~2~O~8~(OH)]
;
_journal_issue 2
_journal_name_full 'Zeitschrift f\"ur Kristallographie - New Crystal Structures'
_journal_page_first 186
_journal_page_last 186
_journal_paper_doi 10.1524/ncrs.2002.217.2.186
_journal_volume 217
_journal_year 2002
_chemical_formula_moiety KAl[BP~2~O~8~(OH)]
_chemical_formula_structural 'KAl[BP2 O8 (OH)]'
_chemical_formula_sum 'Al B H K O9 P2'
_chemical_formula_weight 1135.36
_space_group_IT_number 14
_space_group_name_Hall '-P 2ybc'
_space_group_name_H-M_alt 'P 1 21/c 1'
_symmetry_cell_setting monoclinic
_symmetry_space_group_name_H-M 'P 1 21/c 1'
_cell_angle_alpha 90
_cell_angle_beta 102.89(3)
_cell_angle_gamma 90
_cell_formula_units_Z 4
_cell_length_a 9.255(4)
_cell_length_b 8.190(1)
_cell_length_c 9.323(1)
_cell_measurement_temperature 293
_cell_volume 689.54(6)
_diffrn_ambient_environment air
_diffrn_ambient_temperature 295
_exptl_crystal_density_diffrn 2.734(1)
_pd_calc_method 'Rietveld Refinement'
_pd_phase_name KAlBP2O8OH
_pd_proc_ls_prof_R_factor 0.113
_refine_ls_R_I_factor 0.0593
_cod_depositor_comments
;

Replacing the last symmetry operator:

Index: /home/saulius/struct/cod/cif/8/10/06/8100668.cif
===================================================================
--- /home/saulius/struct/cod/cif/8/10/06/8100668.cif	(revision 207343)
+++ /home/saulius/struct/cod/cif/8/10/06/8100668.cif	(working copy)
@@ -59,7 +59,7 @@
 'x, y, z'
 '-x, y+1/2, -z+1/2'
 '-x, -y, -z'
-'x, -y+1/2, -z+1/2'
+'x, -y+1/2, z+1/2'
 loop_
 _atom_site_label
 _atom_site_fract_x

based on the following evidence:

-- the original paper (https://doi.org/10.1524/ncrs.2002.217.2.186)
   reports the 'P 1 21/c 1' as the determined spacegroup;

-- after the correction, the symmetry operators match the reported
   spacegroup;

-- the summary formula calculated from the new symmetry operators is
   the same as reported in the _chemical_formula_sum field;

-- with the modified symops, atom clashes are avoided and the
   structure looks more "usual" on a graphic display.

Saulius Gra\<zulis
2018-04-16

;
_cod_original_sg_symbol_H-M 'P 21/c'
_cod_original_formula_sum 'Al1 B1 K1 H1 O9 P2'
_cod_database_code 8100668

loop_
_symmetry_equiv_pos_as_xyz
'x, y, z'
'-x, y+1/2, -z+1/2'
'-x, -y, -z'
'x, -y+1/2, z+1/2'

loop_
_atom_site_label
_atom_site_fract_x
_atom_site_fract_y
_atom_site_fract_z
_atom_site_thermal_displace_type
_atom_site_U_iso_or_equiv
K 0.1919(4) 0.5950(4) 0.5666(4) Uiso 0.037(1)
Al 0.2007(5) 0.1507(6) 0.4339(6) Uiso 0.027(3)
B 0.3277(19) 0.5666(24) 0.1873(21) Uiso 0.022(7)
P1 0.0737(5) 0.4398(6) 0.2086(4) Uiso 0.003(3)
P2 0.4174(5) 0.2454(6) 0.2226(5) Uiso 0.012(4)
O1 0.0871(11) 0.0071(10) 0.3052(9) Uiso 0.017(4)
O2 0.0835(9) 0.3466(9) 0.0784(9) Uiso 0.017(4)
O3 0.1033(8) 0.3390(8) 0.3456(10) Uiso 0.017(4)
O4 0.1852(9) 0.5897(11) 0.2337(8) Uiso 0.017(4)
O5 0.3153(9) 0.5474(01) 0.0289(8) Uiso 0.017(4)
O6 0.3483(8) 0.1373(11) 0.3171(8) Uiso 0.017(4)
O7 0.3632(8) 0.2225(10) 0.0590(11) Uiso 0.017(4)
O8 0.4100(10) 0.4169(12) 0.2821(9) Uiso 0.017(4)
O9 0.5939(9) 0.2129(10) 0.2516(9) Uiso 0.017(4)

loop_
_geom_bond_atom_site_label_1
_geom_bond_atom_site_label_2
_geom_bond_distance
_geom_bond_site_symmetry_2
_geom_bond_publ_flag
AL O1 1.835(5) . yes
AL O2 1.910(3) 16_555 yes
AL O3 1.881(3) 17_455 yes
AL O5 2.031(5) 18_445 yes
Al O6 1.931(3) 16_555 yes
AL O7 1.980(3) 17_455 yes
P1 O1 1.566(3) 18_445 yes
P1 O2 1.454(2) 13_445 yes
P1 O3 1.494(3) 14_555 yes
P1 O4 1.589(2) 15_455 yes
P2 O6 1.491(3) 6_655 yes
P2 O7 1.508(3) . yes
P2 O8 1.517(2) . yes
P2 O9 1.618(3) . yes
B O4 1.490(3) 2_665 yes
B O5 1.464(5) 1_545 yes
B O8 1.602(3) 16_555 yes
B O9 1.450(4) . yes
K O1 2.749(3) 16_555 yes
K O2 3.323(3) . yes
K O3 3.071(3) 16_555 yes
K O3 2.937(3) 3_565 yes
K O4 3.091(3) 17_455 yes
K O4 3.025(3) . yes
K O5 3.192(5) 3_565 yes
K O6 3.109(3) 5_565 yes
K O7 3.056(3) 3_565 yes
K O9 2.790(3) 2_555 yes
